data_7202817
loop_
_publ_author_name
'Wu, Biao'
'Huang, Xiaojuan'
'Xia, Yazhao'
'Yang, Xiao-Juan'
'Janiak, Christoph'

_publ_section_title
;
 Oxo-anion binding by protonated (dimethylphenyl)(pyridyl)ureas
;
_journal_issue 8
_journal_name_full CrystEngComm
_journal_page_first 676
_journal_paper_doi 10.1039/b702278f
_journal_volume 9
_journal_year 2007
_chemical_formula_sum 'C14 H17 N3 O2'
_chemical_formula_weight 259.31
_chemical_name_systematic
;
?
;
_space_group_IT_number 14
_symmetry_cell_setting monoclinic
_symmetry_space_group_name_Hall '-P 2yn'
_symmetry_space_group_name_H-M 'P 1 21/n 1'
_atom_sites_solution_hydrogens geom
_atom_sites_solution_primary direct
_atom_sites_solution_secondary difmap
_audit_creation_method SHELXL-97
_cell_angle_alpha 90.00
_cell_angle_beta 110.66(3)
_cell_angle_gamma 90.00
_cell_formula_units_Z 4
_cell_length_a 13.241(3)
_cell_length_b 7.9263(16)
_cell_length_c 13.576(3)
_cell_measurement_temperature 293(2)
_cell_volume 1333.2(6)
_computing_cell_refinement 'Rapid Auto (Rigaku 2001)'
_computing_data_collection 'Rapid Auto (Rigaku 2001)'
_computing_data_reduction 'Rapid Auto (Rigaku 2001)'
_computing_structure_refinement 'SHELXL-97 (Sheldrick, 1997)'
_computing_structure_solution 'SHELXS-97 (Sheldrick, 1990)'
_diffrn_ambient_temperature 293(2)
_diffrn_measured_fraction_theta_full 0.996
_diffrn_measured_fraction_theta_max 0.996
_diffrn_measurement_device_type 'Rigaku Raxis Rapid IP'
_diffrn_measurement_method Oscillation
_diffrn_radiation_monochromator graphite
_diffrn_radiation_source 'Rotating Anode'
_diffrn_radiation_type MoK\a
_diffrn_radiation_wavelength 0.71073
_diffrn_reflns_av_R_equivalents 0.0521
_diffrn_reflns_av_sigmaI/netI 0.0526
_diffrn_reflns_limit_h_max 17
_diffrn_reflns_limit_h_min 0
_diffrn_reflns_limit_k_max 10
_diffrn_reflns_limit_k_min 0
_diffrn_reflns_limit_l_max 16
_diffrn_reflns_limit_l_min -17
_diffrn_reflns_number 12236
_diffrn_reflns_theta_full 27.48
_diffrn_reflns_theta_max 27.48
_diffrn_reflns_theta_min 1.85
_exptl_absorpt_coefficient_mu 0.089
_exptl_absorpt_correction_T_max 1.1375
_exptl_absorpt_correction_T_min 0.8474
_exptl_absorpt_correction_type multi-scan
_exptl_absorpt_process_details SADABS
_exptl_crystal_colour colorless
_exptl_crystal_density_diffrn 1.292
_exptl_crystal_density_method 'not measured'
_exptl_crystal_description Block
_exptl_crystal_F_000 552
_exptl_crystal_size_max 0.45
_exptl_crystal_size_mid 0.32
_exptl_crystal_size_min 0.22
_refine_diff_density_max 0.311
_refine_diff_density_min -0.377
_refine_diff_density_rms 0.060
_refine_ls_extinction_method none
_refine_ls_goodness_of_fit_ref 1.064
_refine_ls_hydrogen_treatment mixed
_refine_ls_matrix_type full
_refine_ls_number_parameters 178
_refine_ls_number_reflns 3051
_refine_ls_number_restraints 2
_refine_ls_restrained_S_all 1.064
_refine_ls_R_factor_all 0.0722
_refine_ls_R_factor_gt 0.0482
_refine_ls_shift/su_max 0.000
_refine_ls_shift/su_mean 0.000
_refine_ls_structure_factor_coef Fsqd
_refine_ls_weighting_details 'calc w=1/[\s^2^(Fo^2^)+(0.0722P)^2^+0.1354P] where P=(Fo^2^+2Fc^2^)/3'
_refine_ls_weighting_scheme calc
_refine_ls_wR_factor_gt 0.1292
_refine_ls_wR_factor_ref 0.1378
_reflns_number_gt 2223
_reflns_number_total 3051
_reflns_threshold_expression >2sigma(I)
_cod_data_source_file b702278f.txt
_cod_data_source_block compound_2
_cod_depositor_comments
;
The following automatic conversions were performed:
'_symmetry_cell_setting' value 'Monoclinic' changed to 'monoclinic'
according to '/home/saulius/struct/CIF-dictionaries/cif_core.dic'
dictionary named 'cif_core.dic' version 2.4.1 from
2010-06-29.

'_exptl_absorpt_correction_type' value 'Multi-scan' changed
to 'multi-scan' according to
'/home/saulius/struct/CIF-dictionaries/cif_core.dic' dictionary named
'cif_core.dic' version 2.4.1 from 2010-06-29.

Automatic conversion script
Id: cif_fix_enum 1527 2010-12-29 10:47:43Z saulius 
;
_cod_original_cell_volume 1333.2(5)
_cod_original_sg_symbol_H-M P2(1)/n
_cod_database_code 7202817

loop_
_symmetry_equiv_pos_as_xyz
'x, y, z'
'-x+1/2, y+1/2, -z+1/2'
'-x, -y, -z'
'x-1/2, -y-1/2, z-1/2'

loop_
_atom_site_label
_atom_site_type_symbol
_atom_site_fract_x
_atom_site_fract_y
_atom_site_fract_z
_atom_site_U_iso_or_equiv
_atom_site_adp_type
_atom_site_occupancy
_atom_site_symmetry_multiplicity
_atom_site_calc_flag
_atom_site_refinement_flags
_atom_site_disorder_assembly
_atom_site_disorder_group
O1 O 0.63588(9) 0.22086(14) -0.34642(9) 0.0245(3) Uani 1 1 d . . .
N1 N 0.65592(12) 0.1539(2) -0.64232(11) 0.0292(3) Uani 1 1 d . . .
N2 N 0.77178(11) 0.35830(19) -0.38237(10) 0.0252(3) Uani 1 1 d . . .
H2A H 0.8265 0.4233 -0.3544 0.030 Uiso 1 1 calc R . .
N3 N 0.74215(11) 0.40982(19) -0.23000(10) 0.0262(3) Uani 1 1 d . . .
H3B H 0.7879 0.4905 -0.2215 0.031 Uiso 1 1 calc R . .
C5 C 0.72895(15) 0.2023(2) -0.68421(14) 0.0318(4) Uani 1 1 d . . .
H5A H 0.7205 0.1666 -0.7519 0.038 Uiso 1 1 calc R . .
C4 C 0.81568(15) 0.3023(2) -0.63131(14) 0.0323(4) Uani 1 1 d . . .
H4A H 0.8639 0.3359 -0.6634 0.039 Uiso 1 1 calc R . .
C3 C 0.83035(14) 0.3523(2) -0.53002(13) 0.0275(4) Uani 1 1 d . . .
H3A H 0.8893 0.4185 -0.4924 0.033 Uiso 1 1 calc R . .
C2 C 0.75545(13) 0.3023(2) -0.48455(12) 0.0224(3) Uani 1 1 d . . .
C1 C 0.66867(13) 0.2033(2) -0.54481(13) 0.0257(4) Uani 1 1 d . . .
H1A H 0.6177 0.1705 -0.5159 0.031 Uiso 1 1 calc R . .
C6 C 0.71119(12) 0.3222(2) -0.32116(12) 0.0214(3) Uani 1 1 d . . .
C7 C 0.70225(13) 0.3747(2) -0.14659(12) 0.0231(3) Uani 1 1 d . . .
C8 C 0.59744(13) 0.4225(2) -0.15651(13) 0.0254(4) Uani 1 1 d . . .
C9 C 0.56357(14) 0.3896(2) -0.07256(14) 0.0305(4) Uani 1 1 d . . .
H9A H 0.4938 0.4185 -0.0779 0.037 Uiso 1 1 calc R . .
C10 C 0.63129(16) 0.3150(2) 0.01839(15) 0.0344(4) Uani 1 1 d . . .
H10A H 0.6072 0.2939 0.0738 0.041 Uiso 1 1 calc R . .
C11 C 0.73471(16) 0.2719(2) 0.02704(14) 0.0332(4) Uani 1 1 d . . .
H11A H 0.7803 0.2225 0.0889 0.040 Uiso 1 1 calc R . .
C12 C 0.77242(14) 0.3009(2) -0.05514(13) 0.0277(4) Uani 1 1 d . . .
C13 C 0.52322(15) 0.5118(3) -0.25227(14) 0.0353(4) Uani 1 1 d . . .
H13A H 0.4554 0.5334 -0.2437 0.053 Uiso 1 1 calc R . .
H13B H 0.5116 0.4424 -0.3133 0.053 Uiso 1 1 calc R . .
H13C H 0.5552 0.6168 -0.2610 0.053 Uiso 1 1 calc R . .
C14 C 0.88629(15) 0.2576(3) -0.04369(16) 0.0417(5) Uani 1 1 d . . .
H14A H 0.8983 0.2858 -0.1075 0.063 Uiso 1 1 calc R . .
H14B H 0.8981 0.1390 -0.0301 0.063 Uiso 1 1 calc R . .
H14C H 0.9354 0.3203 0.0139 0.063 Uiso 1 1 calc R . .
O2 O 0.97071(10) 0.52196(17) -0.26789(10) 0.0332(3) Uani 1 1 d D . .
H1 H 1.0279(15) 0.472(4) -0.2277(18) 0.080 Uiso 1 1 d D . .
H2 H 0.956(2) 0.599(3) -0.2309(19) 0.080 Uiso 1 1 d D . .

loop_
_atom_site_aniso_label
_atom_site_aniso_U_11
_atom_site_aniso_U_22
_atom_site_aniso_U_33
_atom_site_aniso_U_23
_atom_site_aniso_U_13
_atom_site_aniso_U_12
O1 0.0239(6) 0.0255(6) 0.0260(6) -0.0025(5) 0.0112(5) -0.0035(5)
N1 0.0308(7) 0.0330(8) 0.0230(7) 0.0015(6) 0.0087(6) 0.0031(7)
N2 0.0225(6) 0.0310(7) 0.0239(7) -0.0036(6) 0.0103(5) -0.0066(6)
N3 0.0264(7) 0.0292(7) 0.0257(7) -0.0043(6) 0.0126(6) -0.0074(6)
C5 0.0399(10) 0.0354(10) 0.0231(8) 0.0025(7) 0.0150(7) 0.0062(8)
C4 0.0362(9) 0.0358(10) 0.0322(10) 0.0081(8) 0.0208(8) 0.0050(8)
C3 0.0254(8) 0.0289(9) 0.0305(9) 0.0015(7) 0.0125(7) 0.0006(7)
C2 0.0238(8) 0.0228(8) 0.0218(8) 0.0035(6) 0.0095(6) 0.0040(7)
C1 0.0238(8) 0.0303(9) 0.0237(8) 0.0024(7) 0.0092(6) 0.0012(7)
C6 0.0193(7) 0.0230(7) 0.0220(8) 0.0024(6) 0.0075(6) 0.0034(6)
C7 0.0254(8) 0.0235(8) 0.0227(8) -0.0058(6) 0.0115(6) -0.0047(7)
C8 0.0267(8) 0.0238(8) 0.0261(8) -0.0047(6) 0.0099(6) -0.0004(7)
C9 0.0310(8) 0.0307(9) 0.0360(9) -0.0068(8) 0.0195(7) 0.0003(8)
C10 0.0443(10) 0.0375(10) 0.0289(9) -0.0025(8) 0.0223(8) -0.0015(9)
C11 0.0401(10) 0.0353(10) 0.0232(9) 0.0002(7) 0.0101(7) 0.0033(9)
C12 0.0273(8) 0.0303(9) 0.0254(8) -0.0059(7) 0.0091(7) -0.0010(7)
C13 0.0336(9) 0.0379(10) 0.0344(10) 0.0013(8) 0.0121(8) 0.0089(9)
C14 0.0283(9) 0.0583(13) 0.0346(10) -0.0032(9) 0.0061(8) 0.0060(10)
O2 0.0290(6) 0.0344(7) 0.0334(7) -0.0023(6) 0.0075(5) 0.0015(6)

loop_
_atom_type_symbol
_atom_type_description
_atom_type_scat_dispersion_real
_atom_type_scat_dispersion_imag
_atom_type_scat_source
C C 0.0033 0.0016 'International Tables Vol C Tables 4.2.6.8 and 6.1.1.4'
H H 0.0000 0.0000 'International Tables Vol C Tables 4.2.6.8 and 6.1.1.4'
N N 0.0061 0.0033 'International Tables Vol C Tables 4.2.6.8 and 6.1.1.4'
O O 0.0106 0.0060 'International Tables Vol C Tables 4.2.6.8 and 6.1.1.4'

loop_
_geom_angle_atom_site_label_1
_geom_angle_atom_site_label_2
_geom_angle_atom_site_label_3
_geom_angle
_geom_angle_site_symmetry_1
_geom_angle_site_symmetry_3
_geom_angle_publ_flag
C1 N1 C5 118.68(16) . . ?
C6 N2 C2 127.95(15) . . ?
C6 N2 H2A 116.0 . . ?
C2 N2 H2A 116.0 . . ?
C6 N3 C7 123.08(14) . . ?
C6 N3 H3B 118.5 . . ?
C7 N3 H3B 118.5 . . ?
N1 C5 C4 122.68(16) . . ?
N1 C5 H5A 118.7 . . ?
C4 C5 H5A 118.7 . . ?
C5 C4 C3 119.08(16) . . ?
C5 C4 H4A 120.5 . . ?
C3 C4 H4A 120.5 . . ?
C4 C3 C2 119.17(16) . . ?
C4 C3 H3A 120.4 . . ?
C2 C3 H3A 120.4 . . ?
C1 C2 C3 117.83(15) . . ?
C1 C2 N2 124.60(15) . . ?
C3 C2 N2 117.55(15) . . ?
N1 C1 C2 122.54(15) . . ?
N1 C1 H1A 118.7 . . ?
C2 C1 H1A 118.7 . . ?
O1 C6 N3 123.01(14) . . ?
O1 C6 N2 123.79(15) . . ?
N3 C6 N2 113.20(14) . . ?
C12 C7 C8 121.85(15) . . ?
C12 C7 N3 118.04(14) . . ?
C8 C7 N3 120.03(15) . . ?
C9 C8 C7 117.84(16) . . ?
C9 C8 C13 119.79(15) . . ?
C7 C8 C13 122.34(15) . . ?
C10 C9 C8 121.32(16) . . ?
C10 C9 H9A 119.3 . . ?
C8 C9 H9A 119.3 . . ?
C11 C10 C9 119.78(17) . . ?
C11 C10 H10A 120.1 . . ?
C9 C10 H10A 120.1 . . ?
C10 C11 C12 121.20(17) . . ?
C10 C11 H11A 119.4 . . ?
C12 C11 H11A 119.4 . . ?
C7 C12 C11 117.99(16) . . ?
C7 C12 C14 121.29(16) . . ?
C11 C12 C14 120.70(16) . . ?
C8 C13 H13A 109.5 . . ?
C8 C13 H13B 109.5 . . ?
H13A C13 H13B 109.5 . . ?
C8 C13 H13C 109.5 . . ?
H13A C13 H13C 109.5 . . ?
H13B C13 H13C 109.5 . . ?
C12 C14 H14A 109.5 . . ?
C12 C14 H14B 109.5 . . ?
H14A C14 H14B 109.5 . . ?
C12 C14 H14C 109.5 . . ?
H14A C14 H14C 109.5 . . ?
H14B C14 H14C 109.5 . . ?
H1 O2 H2 107(3) . . ?

loop_
_geom_bond_atom_site_label_1
_geom_bond_atom_site_label_2
_geom_bond_distance
_geom_bond_site_symmetry_2
_geom_bond_publ_flag
O1 C6 1.231(2) . ?
N1 C1 1.333(2) . ?
N1 C5 1.339(2) . ?
N2 C6 1.373(2) . ?
N2 C2 1.399(2) . ?
N2 H2A 0.8600 . ?
N3 C6 1.351(2) . ?
N3 C7 1.436(2) . ?
N3 H3B 0.8600 . ?
C5 C4 1.372(3) . ?
C5 H5A 0.9300 . ?
C4 C3 1.377(2) . ?
C4 H4A 0.9300 . ?
C3 C2 1.398(2) . ?
C3 H3A 0.9300 . ?
C2 C1 1.393(2) . ?
C1 H1A 0.9300 . ?
C7 C12 1.390(2) . ?
C7 C8 1.398(2) . ?
C8 C9 1.389(2) . ?
C8 C13 1.502(2) . ?
C9 C10 1.377(3) . ?
C9 H9A 0.9300 . ?
C10 C11 1.376(3) . ?
C10 H10A 0.9300 . ?
C11 C12 1.393(3) . ?
C11 H11A 0.9300 . ?
C12 C14 1.500(2) . ?
C13 H13A 0.9600 . ?
C13 H13B 0.9600 . ?
C13 H13C 0.9600 . ?
C14 H14A 0.9600 . ?
C14 H14B 0.9600 . ?
C14 H14C 0.9600 . ?
O2 H1 0.859(10) . ?
O2 H2 0.857(10) . ?

loop_
_geom_hbond_atom_site_label_D
_geom_hbond_atom_site_label_H
_geom_hbond_atom_site_label_A
_geom_hbond_distance_DH
_geom_hbond_distance_HA
_geom_hbond_distance_DA
_geom_hbond_angle_DHA
_geom_hbond_site_symmetry_A
N2 H2A O2 0.86 2.01 2.854(2) 165.3 .
N3 H3B O2 0.86 2.72 3.363(2) 132.8 .
N3 H3B O1 0.86 2.13 2.9292(19) 153.9 2_654
O2 H2 O1 0.857(10) 2.102(15) 2.9037(17) 156(3) 2_654
O2 H1 N1 0.859(10) 1.955(10) 2.813(2) 177(3) 4_666
C1 H1A O1 0.93 2.26 2.879(2) 123.2 .
C13 H13B O1 0.96 2.55 3.244(2) 128.9 .

loop_
_geom_torsion_atom_site_label_1
_geom_torsion_atom_site_label_2
_geom_torsion_atom_site_label_3
_geom_torsion_atom_site_label_4
_geom_torsion
_geom_torsion_site_symmetry_1
_geom_torsion_site_symmetry_2
_geom_torsion_site_symmetry_3
_geom_torsion_site_symmetry_4
_geom_torsion_publ_flag
C1 N1 C5 C4 -0.8(3) . . . . ?
N1 C5 C4 C3 1.6(3) . . . . ?
C5 C4 C3 C2 -1.1(3) . . . . ?
C4 C3 C2 C1 0.0(2) . . . . ?
C4 C3 C2 N2 -178.73(15) . . . . ?
C6 N2 C2 C1 3.3(3) . . . . ?
C6 N2 C2 C3 -178.12(16) . . . . ?
C5 N1 C1 C2 -0.5(3) . . . . ?
C3 C2 C1 N1 0.9(2) . . . . ?
N2 C2 C1 N1 179.49(15) . . . . ?
C7 N3 C6 O1 10.2(3) . . . . ?
C7 N3 C6 N2 -170.09(14) . . . . ?
C2 N2 C6 O1 6.0(3) . . . . ?
C2 N2 C6 N3 -173.72(15) . . . . ?
C6 N3 C7 C12 108.65(19) . . . . ?
C6 N3 C7 C8 -74.6(2) . . . . ?
C12 C7 C8 C9 -1.8(2) . . . . ?
N3 C7 C8 C9 -178.37(15) . . . . ?
C12 C7 C8 C13 176.18(16) . . . . ?
N3 C7 C8 C13 -0.4(2) . . . . ?
C7 C8 C9 C10 1.1(3) . . . . ?
C13 C8 C9 C10 -176.93(18) . . . . ?
C8 C9 C10 C11 0.0(3) . . . . ?
C9 C10 C11 C12 -0.5(3) . . . . ?
C8 C7 C12 C11 1.3(3) . . . . ?
N3 C7 C12 C11 177.96(15) . . . . ?
C8 C7 C12 C14 -177.14(17) . . . . ?
N3 C7 C12 C14 -0.5(2) . . . . ?
C10 C11 C12 C7 -0.1(3) . . . . ?
C10 C11 C12 C14 178.34(18) . . . . ?

loop_
_cod_related_entry_id
_cod_related_entry_database
_cod_related_entry_code
1 ChemSpider 21149171
